data_4034326
loop_
_publ_author_name
'Tian, Lu-Lu'
'Lu, Shuai'
'Zhang, Zhe-Hua'
'Huang, En-Ling'
'Yan, Hua-Ting'
'Zhu, Xinju'
'Hao, Xin-Qi'
'Song, Mao-Ping'

_publ_section_title
;
 Copper-Catalyzed Double Thiolation To Access Sulfur-Bridged
 Imidazopyridines with Isothiocyanate.
;
_journal_issue 9
_journal_name_full 'The Journal of organic chemistry'
_journal_page_first 5213
_journal_page_last 5221
_journal_paper_doi 10.1021/acs.joc.9b00186
_journal_volume 84
_journal_year 2019
_chemical_formula_moiety 'C26 H18 N4 S'
_chemical_formula_sum 'C26 H18 N4 S'
_chemical_formula_weight 418.50
_space_group_crystal_system monoclinic
_space_group_IT_number 14
_space_group_name_Hall '-P 2ybc'
_space_group_name_H-M_alt 'P 1 21/c 1'
_atom_sites_solution_hydrogens geom
_atom_sites_solution_primary direct
_audit_creation_date 2018-04-10
_audit_creation_method
;
Olex2 1.2
(compiled 2018.04.03 svn.r3497 for OlexSys, GUI svn.r5486)
;
_cell_angle_alpha 90
_cell_angle_beta 97.054(4)
_cell_angle_gamma 90
_cell_formula_units_Z 4
_cell_length_a 12.6916(8)
_cell_length_b 14.1510(8)
_cell_length_c 11.5590(3)
_cell_measurement_reflns_used 2316
_cell_measurement_temperature 293(2)
_cell_measurement_theta_max 70.7960
_cell_measurement_theta_min 4.9470
_cell_volume 2060.27(18)
_computing_cell_refinement
;
CrysAlisPro, Agilent Technologies,
Version 1.171.37.35 (release 13-08-2014 CrysAlis171 .NET)
(compiled Aug 13 2014,18:06:01)
;
_computing_data_collection
;
CrysAlisPro, Agilent Technologies,
Version 1.171.37.35 (release 13-08-2014 CrysAlis171 .NET)
(compiled Aug 13 2014,18:06:01)
;
_computing_data_reduction
;
CrysAlisPro, Agilent Technologies,
Version 1.171.37.35 (release 13-08-2014 CrysAlis171 .NET)
(compiled Aug 13 2014,18:06:01)
;
_computing_molecular_graphics 'Olex2 (Dolomanov et al., 2009)'
_computing_publication_material 'Olex2 (Dolomanov et al., 2009)'
_computing_structure_refinement 'ShelXL (Sheldrick, 2015)'
_computing_structure_solution 'ShelXS (Sheldrick, 2008)'
_diffrn_ambient_temperature 293(2)
_diffrn_detector 'CCD plate'
_diffrn_detector_area_resol_mean 16.2312
_diffrn_detector_type Eos
_diffrn_measured_fraction_theta_full 0.998
_diffrn_measured_fraction_theta_max 0.998
_diffrn_measurement_details
;
#__ type_ start__ end____ width___ exp.time_
  1 omega  -63.00  -36.00   1.0000    1.0000
omega____ theta____ kappa____ phi______ frames
    -      -33.5000  -77.0000  -90.0000 27

#__ type_ start__ end____ width___ exp.time_
  2 omega  -59.00   -1.00   1.0000    1.0000
omega____ theta____ kappa____ phi______ frames
    -      -33.5000   77.0000   30.0000 58

#__ type_ start__ end____ width___ exp.time_
  3 omega -103.00  -66.00   1.0000    1.0000
omega____ theta____ kappa____ phi______ frames
    -      -33.5000  -77.0000  -90.0000 37

#__ type_ start__ end____ width___ exp.time_
  4 omega  -32.00   55.00   1.0000    1.0000
omega____ theta____ kappa____ phi______ frames
    -       36.4734  -57.0000   30.0000 87

#__ type_ start__ end____ width___ exp.time_
  5 omega    8.00   57.00   1.0000    1.0000
omega____ theta____ kappa____ phi______ frames
    -       36.4734   77.0000 -120.0000 49

#__ type_ start__ end____ width___ exp.time_
  6 omega   62.00   89.00   1.0000    1.0000
omega____ theta____ kappa____ phi______ frames
    -       36.4734  178.0000  150.0000 27

#__ type_ start__ end____ width___ exp.time_
  7 omega   41.00   76.00   1.0000    1.0000
omega____ theta____ kappa____ phi______ frames
    -       36.4734  -99.0000  120.0000 35

#__ type_ start__ end____ width___ exp.time_
  8 omega  -36.00    6.00   1.0000    1.0000
omega____ theta____ kappa____ phi______ frames
    -       36.4734  -19.0000  150.0000 42

#__ type_ start__ end____ width___ exp.time_
  9 omega   -2.00   30.00   1.0000    1.0000
omega____ theta____ kappa____ phi______ frames
    -       36.4734  -99.0000  120.0000 32

#__ type_ start__ end____ width___ exp.time_
 10 omega   33.00   72.00   1.0000    1.0000
omega____ theta____ kappa____ phi______ frames
    -       36.4734  -19.0000  150.0000 39

#__ type_ start__ end____ width___ exp.time_
 11 omega   40.00   74.00   1.0000    1.5000
omega____ theta____ kappa____ phi______ frames
    -      108.0000  -30.0000  -90.0000 34

#__ type_ start__ end____ width___ exp.time_
 12 omega   97.00  134.00   1.0000    1.5000
omega____ theta____ kappa____ phi______ frames
    -      108.0000   61.0000    0.0000 37

#__ type_ start__ end____ width___ exp.time_
 13 omega  149.00  176.00   1.0000    1.5000
omega____ theta____ kappa____ phi______ frames
    -      108.0000   61.0000    0.0000 27

#__ type_ start__ end____ width___ exp.time_
 14 omega   41.00  121.00   1.0000    1.5000
omega____ theta____ kappa____ phi______ frames
    -      108.0000  -61.0000 -150.0000 80

#__ type_ start__ end____ width___ exp.time_
 15 omega   41.00   67.00   1.0000    1.5000
omega____ theta____ kappa____ phi______ frames
    -      108.0000  -30.0000  120.0000 26

#__ type_ start__ end____ width___ exp.time_
 16 omega   44.00  104.00   1.0000    1.5000
omega____ theta____ kappa____ phi______ frames
    -      108.0000  -94.0000    0.0000 60

#__ type_ start__ end____ width___ exp.time_
 17 omega   76.00  114.00   1.0000    1.5000
omega____ theta____ kappa____ phi______ frames
    -      108.0000 -111.0000 -120.0000 38

#__ type_ start__ end____ width___ exp.time_
 18 omega   89.00  135.00   1.0000    1.5000
omega____ theta____ kappa____ phi______ frames
    -      108.0000   45.0000  -90.0000 46

#__ type_ start__ end____ width___ exp.time_
 19 omega   41.00   92.00   1.0000    1.5000
omega____ theta____ kappa____ phi______ frames
    -      108.0000  -94.0000 -180.0000 51

#__ type_ start__ end____ width___ exp.time_
 20 omega   82.00  108.00   1.0000    1.5000
omega____ theta____ kappa____ phi______ frames
    -      108.0000  -94.0000 -120.0000 26

#__ type_ start__ end____ width___ exp.time_
 21 omega   91.00  178.00   1.0000    1.5000
omega____ theta____ kappa____ phi______ frames
    -      108.0000   45.0000  -60.0000 87
;
_diffrn_measurement_device 'four-circle diffractometer'
_diffrn_measurement_device_type 'Xcalibur, Eos, Gemini'
_diffrn_measurement_method '\w scans'
_diffrn_orient_matrix_UB_11 0.1171376000
_diffrn_orient_matrix_UB_12 0.0062890000
_diffrn_orient_matrix_UB_13 -0.0217692000
_diffrn_orient_matrix_UB_21 0.0055521000
_diffrn_orient_matrix_UB_22 -0.1086141000
_diffrn_orient_matrix_UB_23 -0.0060105000
_diffrn_orient_matrix_UB_31 -0.0347654000
_diffrn_orient_matrix_UB_32 0.0038408000
_diffrn_orient_matrix_UB_33 -0.1323686000
_diffrn_radiation_monochromator graphite
_diffrn_radiation_probe x-ray
_diffrn_radiation_type CuK\a
_diffrn_radiation_wavelength 1.54184
_diffrn_reflns_av_R_equivalents 0.0284
_diffrn_reflns_av_unetI/netI 0.0411
_diffrn_reflns_Laue_measured_fraction_full 0.998
_diffrn_reflns_Laue_measured_fraction_max 0.998
_diffrn_reflns_limit_h_max 13
_diffrn_reflns_limit_h_min -15
_diffrn_reflns_limit_k_max 14
_diffrn_reflns_limit_k_min -16
_diffrn_reflns_limit_l_max 11
_diffrn_reflns_limit_l_min -13
_diffrn_reflns_number 7935
_diffrn_reflns_point_group_measured_fraction_full 0.998
_diffrn_reflns_point_group_measured_fraction_max 0.998
_diffrn_reflns_theta_full 67.099
_diffrn_reflns_theta_max 67.099
_diffrn_reflns_theta_min 3.509
_diffrn_source 'Enhance (Cu) X-ray Source'
_exptl_absorpt_coefficient_mu 1.555
_exptl_absorpt_correction_T_max 1.00000
_exptl_absorpt_correction_T_min 0.99446
_exptl_absorpt_correction_type multi-scan
_exptl_absorpt_process_details
;
CrysAlisPro, Agilent Technologies,
Version 1.171.37.35 (release 13-08-2014 CrysAlis171 .NET)
(compiled Aug 13 2014,18:06:01)
Empirical absorption correction using spherical harmonics,
 implemented in SCALE3 ABSPACK scaling algorithm.
;
_exptl_crystal_colour yellow
_exptl_crystal_colour_primary yellow
_exptl_crystal_density_diffrn 1.349
_exptl_crystal_description prism
_exptl_crystal_F_000 872
_exptl_crystal_size_max 0.2
_exptl_crystal_size_mid 0.15
_exptl_crystal_size_min 0.14
_refine_diff_density_max 0.186
_refine_diff_density_min -0.242
_refine_diff_density_rms 0.057
_refine_ls_extinction_method none
_refine_ls_goodness_of_fit_ref 1.034
_refine_ls_hydrogen_treatment constr
_refine_ls_matrix_type full
_refine_ls_number_parameters 280
_refine_ls_number_reflns 3666
_refine_ls_number_restraints 0
_refine_ls_restrained_S_all 1.034
_refine_ls_R_factor_all 0.0636
_refine_ls_R_factor_gt 0.0468
_refine_ls_shift/su_max 0.000
_refine_ls_shift/su_mean 0.000
_refine_ls_structure_factor_coef Fsqd
_refine_ls_weighting_details 'w=1/[\s^2^(Fo^2^)+(0.0717P)^2^+0.2172P] where P=(Fo^2^+2Fc^2^)/3'
_refine_ls_weighting_scheme calc
_refine_ls_wR_factor_gt 0.1205
_refine_ls_wR_factor_ref 0.1362
_reflns_Friedel_coverage 0.000
_reflns_number_gt 2827
_reflns_number_total 3666
_reflns_threshold_expression 'I > 2\s(I)'
_cod_data_source_file jo9b00186_si_003.cif
_cod_data_source_block 201804208
_cod_database_code 4034326
_shelx_shelxl_version_number 2014/7
_chemical_oxdiff_formula C15H15O3N2
_shelx_space_group_comment
;
The symmetry employed for this shelxl refinement is uniquely defined
by the following loop, which should always be used as a source of
symmetry information in preference to the above space-group names.
They are only intended as comments.
;
_shelx_estimated_absorpt_t_max 0.812
_shelx_estimated_absorpt_t_min 0.746
_reflns_odcompleteness_completeness 99.69
_reflns_odcompleteness_iscentric 1
_reflns_odcompleteness_theta 66.97
_olex2_refinement_description
;
1. Fixed Uiso
 At 1.2 times of:
  All C(H) groups
2.a Aromatic/amide H refined with riding coordinates:
 C2(H2), C3(H3), C4(H4), C5(H5), C8(H8), C10(H10), C11(H11), C12(H12),
 C13(H13), C15(H15), C16(H16), C17(H17), C18(H18), C21(H21), C23(H23), C24(H24),
  C25(H25), C26(H26)
;
_olex2_submission_special_instructions 'No special instructions were received'

loop_
_space_group_symop_operation_xyz
'x, y, z'
'-x, y+1/2, -z+1/2'
'-x, -y, -z'
'x, -y-1/2, z-1/2'

loop_
_atom_site_label
_atom_site_type_symbol
_atom_site_fract_x
_atom_site_fract_y
_atom_site_fract_z
_atom_site_U_iso_or_equiv
_atom_site_adp_type
_atom_site_occupancy
_atom_site_site_symmetry_order
_atom_site_calc_flag
_atom_site_refinement_flags_posn
C1 C 0.18387(18) 0.58592(18) 0.60945(18) 0.0405(5) Uani 1 1 d .
C2 C 0.11148(19) 0.5169(2) 0.6334(2) 0.0513(6) Uani 1 1 d .
H2 H 0.0669 0.4901 0.5724 0.062 Uiso 1 1 calc R
C3 C 0.1046(2) 0.4876(2) 0.7458(2) 0.0564(7) Uani 1 1 d .
H3 H 0.0560 0.4413 0.7605 0.068 Uiso 1 1 calc R
C4 C 0.1705(2) 0.52769(19) 0.8366(2) 0.0497(6) Uani 1 1 d .
H4 H 0.1640 0.5108 0.9132 0.060 Uiso 1 1 calc R
C5 C 0.24557(19) 0.59239(17) 0.81357(18) 0.0430(5) Uani 1 1 d .
H5 H 0.2910 0.6170 0.8755 0.052 Uiso 1 1 calc R
C6 C 0.25643(18) 0.62304(16) 0.69983(18) 0.0378(5) Uani 1 1 d .
C7 C 0.34181(18) 0.69096(17) 0.68533(18) 0.0404(5) Uani 1 1 d .
C8 C 0.3715(2) 0.73173(17) 0.5871(2) 0.0456(6) Uani 1 1 d .
H8 H 0.3389 0.7243 0.5111 0.055 Uiso 1 1 calc R
C9 C 0.4786(2) 0.77606(19) 0.7437(2) 0.0529(6) Uani 1 1 d .
C10 C 0.5671(3) 0.8243(2) 0.8013(3) 0.0757(9) Uani 1 1 d .
H10 H 0.5826 0.8197 0.8819 0.091 Uiso 1 1 calc R
C11 C 0.6290(3) 0.8767(3) 0.7405(3) 0.0860(11) Uani 1 1 d .
H11 H 0.6879 0.9076 0.7787 0.103 Uiso 1 1 calc R
C12 C 0.6047(3) 0.8850(3) 0.6178(3) 0.0821(11) Uani 1 1 d .
H12 H 0.6479 0.9218 0.5765 0.098 Uiso 1 1 calc R
C13 C 0.5207(2) 0.8407(2) 0.5604(2) 0.0666(8) Uani 1 1 d .
H13 H 0.5047 0.8471 0.4801 0.080 Uiso 1 1 calc R
C14 C 0.24560(18) 0.56938(17) 0.38211(19) 0.0417(5) Uani 1 1 d .
C15 C 0.32882(19) 0.5145(2) 0.4349(2) 0.0514(6) Uani 1 1 d .
H15 H 0.3419 0.5121 0.5158 0.062 Uiso 1 1 calc R
C16 C 0.3922(2) 0.4638(2) 0.3687(3) 0.0659(8) Uani 1 1 d .
H16 H 0.4469 0.4264 0.4048 0.079 Uiso 1 1 calc R
C17 C 0.3742(2) 0.4687(3) 0.2483(3) 0.0748(9) Uani 1 1 d .
H17 H 0.4174 0.4354 0.2031 0.090 Uiso 1 1 calc R
C18 C 0.2921(2) 0.5229(2) 0.1957(2) 0.0635(8) Uani 1 1 d .
H18 H 0.2803 0.5252 0.1148 0.076 Uiso 1 1 calc R
C19 C 0.22569(19) 0.57461(18) 0.25990(19) 0.0445(5) Uani 1 1 d .
C20 C 0.13666(18) 0.62712(17) 0.19602(18) 0.0416(5) Uani 1 1 d .
C21 C 0.0857(2) 0.70749(17) 0.22450(19) 0.0447(6) Uani 1 1 d .
H21 H 0.1016 0.7439 0.2914 0.054 Uiso 1 1 calc R
C22 C 0.0130(2) 0.65180(18) 0.05391(19) 0.0467(6) Uani 1 1 d .
C23 C -0.0637(2) 0.6491(2) -0.0458(2) 0.0591(7) Uani 1 1 d .
H23 H -0.0624 0.6010 -0.1004 0.071 Uiso 1 1 calc R
C24 C -0.1387(3) 0.7171(2) -0.0608(3) 0.0689(8) Uani 1 1 d .
H24 H -0.1888 0.7161 -0.1267 0.083 Uiso 1 1 calc R
C25 C -0.1421(3) 0.7900(2) 0.0227(3) 0.0691(8) Uani 1 1 d .
H25 H -0.1943 0.8363 0.0111 0.083 Uiso 1 1 calc R
C26 C -0.0704(2) 0.79278(19) 0.1184(2) 0.0573(7) Uani 1 1 d .
H26 H -0.0727 0.8408 0.1730 0.069 Uiso 1 1 calc R
N1 N 0.40859(18) 0.71863(16) 0.78225(16) 0.0523(5) Uani 1 1 d .
N2 N 0.45880(17) 0.78564(14) 0.62305(17) 0.0481(5) Uani 1 1 d .
N3 N 0.09171(16) 0.59301(15) 0.08925(15) 0.0468(5) Uani 1 1 d .
N4 N 0.00648(16) 0.72370(14) 0.13460(16) 0.0446(5) Uani 1 1 d .
S1 S 0.16187(4) 0.63398(5) 0.46597(4) 0.0454(2) Uani 1 1 d .

loop_
_atom_site_aniso_label
_atom_site_aniso_U_11
_atom_site_aniso_U_22
_atom_site_aniso_U_33
_atom_site_aniso_U_23
_atom_site_aniso_U_13
_atom_site_aniso_U_12
C1 0.0383(11) 0.0522(14) 0.0306(10) 0.0019(10) 0.0020(9) 0.0065(10)
C2 0.0391(12) 0.0675(17) 0.0455(13) -0.0010(12) -0.0021(10) -0.0057(12)
C3 0.0422(13) 0.0723(18) 0.0544(15) 0.0145(13) 0.0054(11) -0.0116(13)
C4 0.0494(13) 0.0625(16) 0.0387(12) 0.0088(11) 0.0113(10) 0.0047(12)
C5 0.0487(13) 0.0490(13) 0.0303(11) -0.0017(10) 0.0009(9) 0.0070(11)
C6 0.0420(11) 0.0412(12) 0.0299(10) -0.0013(9) 0.0028(9) 0.0058(10)
C7 0.0432(12) 0.0442(13) 0.0320(11) -0.0012(9) -0.0022(9) 0.0006(10)
C8 0.0504(13) 0.0518(14) 0.0329(11) -0.0004(10) -0.0017(10) -0.0076(12)
C9 0.0612(16) 0.0557(15) 0.0392(12) 0.0020(11) -0.0047(11) -0.0112(13)
C10 0.084(2) 0.087(2) 0.0491(15) 0.0055(16) -0.0161(15) -0.0321(19)
C11 0.084(2) 0.102(3) 0.0668(19) 0.0035(18) -0.0113(17) -0.049(2)
C12 0.089(2) 0.095(3) 0.0619(18) 0.0023(17) 0.0089(17) -0.048(2)
C13 0.080(2) 0.074(2) 0.0448(14) 0.0012(13) 0.0066(14) -0.0277(17)
C14 0.0360(11) 0.0506(13) 0.0380(11) -0.0041(10) 0.0030(9) -0.0056(10)
C15 0.0445(13) 0.0640(17) 0.0440(13) -0.0046(12) -0.0017(10) 0.0028(12)
C16 0.0557(16) 0.077(2) 0.0634(17) -0.0045(15) 0.0019(13) 0.0181(15)
C17 0.0643(18) 0.099(3) 0.0623(17) -0.0170(17) 0.0118(14) 0.0267(18)
C18 0.0621(17) 0.089(2) 0.0402(13) -0.0100(14) 0.0080(12) 0.0109(16)
C19 0.0431(12) 0.0519(14) 0.0388(11) -0.0029(10) 0.0070(10) -0.0071(11)
C20 0.0425(12) 0.0524(14) 0.0297(10) 0.0030(10) 0.0037(9) -0.0082(11)
C21 0.0549(14) 0.0451(13) 0.0332(11) 0.0002(10) 0.0015(10) -0.0092(11)
C22 0.0555(14) 0.0509(14) 0.0338(11) 0.0021(10) 0.0053(10) -0.0054(12)
C23 0.0677(17) 0.0675(18) 0.0382(13) 0.0010(12) -0.0092(12) -0.0018(15)
C24 0.0720(19) 0.077(2) 0.0528(16) 0.0099(15) -0.0114(14) 0.0017(17)
C25 0.0725(19) 0.0673(19) 0.0655(18) 0.0112(15) -0.0001(15) 0.0130(16)
C26 0.0713(18) 0.0455(14) 0.0546(15) 0.0034(12) 0.0055(13) 0.0040(14)
N1 0.0590(13) 0.0602(14) 0.0350(10) 0.0030(9) -0.0055(9) -0.0141(11)
N2 0.0551(12) 0.0502(12) 0.0381(10) -0.0008(9) 0.0019(9) -0.0108(10)
N3 0.0534(12) 0.0554(12) 0.0307(9) -0.0024(9) 0.0013(8) -0.0003(10)
N4 0.0548(12) 0.0434(11) 0.0355(10) 0.0044(8) 0.0052(9) -0.0048(9)
S1 0.0429(3) 0.0636(4) 0.0284(3) 0.0007(2) -0.0006(2) 0.0083(3)

loop_
_atom_type_symbol
_atom_type_description
_atom_type_scat_dispersion_real
_atom_type_scat_dispersion_imag
_atom_type_scat_source
C C 0.0181 0.0091 'International Tables Vol C Tables 4.2.6.8 and 6.1.1.4'
H H 0.0000 0.0000 'International Tables Vol C Tables 4.2.6.8 and 6.1.1.4'
N N 0.0311 0.0180 'International Tables Vol C Tables 4.2.6.8 and 6.1.1.4'
S S 0.3331 0.5567 'International Tables Vol C Tables 4.2.6.8 and 6.1.1.4'

loop_
_geom_angle_atom_site_label_1
_geom_angle_atom_site_label_2
_geom_angle_atom_site_label_3
_geom_angle
C2 C1 C6 120.1(2)
C2 C1 S1 114.91(17)
C6 C1 S1 124.19(18)
C1 C2 H2 119.4
C3 C2 C1 121.3(2)
C3 C2 H2 119.4
C2 C3 H3 120.3
C2 C3 C4 119.4(2)
C4 C3 H3 120.3
C3 C4 H4 120.1
C5 C4 C3 119.8(2)
C5 C4 H4 120.1
C4 C5 H5 118.7
C4 C5 C6 122.5(2)
C6 C5 H5 118.7
C1 C6 C5 116.6(2)
C1 C6 C7 125.63(19)
C5 C6 C7 117.7(2)
C8 C7 C6 130.7(2)
C8 C7 N1 110.5(2)
N1 C7 C6 118.75(19)
C7 C8 H8 126.9
C7 C8 N2 106.2(2)
N2 C8 H8 126.9
N1 C9 C10 131.9(2)
N1 C9 N2 110.5(2)
N2 C9 C10 117.5(2)
C9 C10 H10 119.9
C11 C10 C9 120.3(3)
C11 C10 H10 119.9
C10 C11 H11 120.0
C10 C11 C12 120.0(3)
C12 C11 H11 120.0
C11 C12 H12 119.4
C13 C12 C11 121.2(3)
C13 C12 H12 119.4
C12 C13 H13 120.8
C12 C13 N2 118.4(3)
N2 C13 H13 120.8
C15 C14 C19 120.2(2)
C15 C14 S1 121.38(18)
C19 C14 S1 118.38(18)
C14 C15 H15 119.6
C16 C15 C14 120.7(2)
C16 C15 H15 119.6
C15 C16 H16 120.1
C15 C16 C17 119.8(3)
C17 C16 H16 120.1
C16 C17 H17 120.2
C18 C17 C16 119.7(3)
C18 C17 H17 120.2
C17 C18 H18 118.9
C17 C18 C19 122.2(2)
C19 C18 H18 118.9
C14 C19 C20 124.2(2)
C18 C19 C14 117.4(2)
C18 C19 C20 118.3(2)
C21 C20 C19 130.9(2)
C21 C20 N3 110.5(2)
N3 C20 C19 118.6(2)
C20 C21 H21 126.9
C20 C21 N4 106.3(2)
N4 C21 H21 126.9
N3 C22 C23 130.6(2)
N3 C22 N4 111.0(2)
N4 C22 C23 118.3(2)
C22 C23 H23 120.3
C24 C23 C22 119.3(3)
C24 C23 H23 120.3
C23 C24 H24 119.6
C23 C24 C25 120.7(3)
C25 C24 H24 119.6
C24 C25 H25 119.7
C26 C25 C24 120.6(3)
C26 C25 H25 119.7
C25 C26 H26 120.4
C25 C26 N4 119.2(3)
N4 C26 H26 120.4
C9 N1 C7 105.86(19)
C8 N2 C9 106.8(2)
C8 N2 C13 130.6(2)
C13 N2 C9 122.5(2)
C22 N3 C20 105.6(2)
C21 N4 C22 106.7(2)
C21 N4 C26 131.5(2)
C26 N4 C22 121.9(2)
C14 S1 C1 105.99(11)

loop_
_geom_bond_atom_site_label_1
_geom_bond_atom_site_label_2
_geom_bond_distance
C1 C2 1.392(3)
C1 C6 1.407(3)
C1 S1 1.783(2)
C2 H2 0.9300
C2 C3 1.377(3)
C3 H3 0.9300
C3 C4 1.381(4)
C4 H4 0.9300
C4 C5 1.370(3)
C5 H5 0.9300
C5 C6 1.407(3)
C6 C7 1.473(3)
C7 C8 1.367(3)
C7 N1 1.376(3)
C8 H8 0.9300
C8 N2 1.367(3)
C9 C10 1.409(4)
C9 N1 1.322(3)
C9 N2 1.393(3)
C10 H10 0.9300
C10 C11 1.341(4)
C11 H11 0.9300
C11 C12 1.418(4)
C12 H12 0.9300
C12 C13 1.340(4)
C13 H13 0.9300
C13 N2 1.374(3)
C14 C15 1.390(3)
C14 C19 1.406(3)
C14 S1 1.777(2)
C15 H15 0.9300
C15 C16 1.379(4)
C16 H16 0.9300
C16 C17 1.384(4)
C17 H17 0.9300
C17 C18 1.374(4)
C18 H18 0.9300
C18 C19 1.396(3)
C19 C20 1.473(3)
C20 C21 1.368(3)
C20 N3 1.381(3)
C21 H21 0.9300
C21 N4 1.374(3)
C22 C23 1.415(3)
C22 N3 1.325(3)
C22 N4 1.390(3)
C23 H23 0.9300
C23 C24 1.350(4)
C24 H24 0.9300
C24 C25 1.416(4)
C25 H25 0.9300
C25 C26 1.343(4)
C26 H26 0.9300
C26 N4 1.378(3)

loop_
_geom_torsion_atom_site_label_1
_geom_torsion_atom_site_label_2
_geom_torsion_atom_site_label_3
_geom_torsion_atom_site_label_4
_geom_torsion
C1 C2 C3 C4 0.2(4)
C1 C6 C7 C8 -0.9(4)
C1 C6 C7 N1 -178.1(2)
C2 C1 C6 C5 -4.8(3)
C2 C1 C6 C7 175.4(2)
C2 C1 S1 C14 -95.6(2)
C2 C3 C4 C5 -3.3(4)
C3 C4 C5 C6 2.3(4)
C4 C5 C6 C1 1.8(3)
C4 C5 C6 C7 -178.4(2)
C5 C6 C7 C8 179.3(2)
C5 C6 C7 N1 2.1(3)
C6 C1 C2 C3 4.0(4)
C6 C1 S1 C14 94.4(2)
C6 C7 C8 N2 -177.1(2)
C6 C7 N1 C9 177.8(2)
C7 C8 N2 C9 -0.5(3)
C7 C8 N2 C13 179.3(3)
C8 C7 N1 C9 0.1(3)
C9 C10 C11 C12 0.9(6)
C10 C9 N1 C7 -178.3(3)
C10 C9 N2 C8 178.8(3)
C10 C9 N2 C13 -1.0(4)
C10 C11 C12 C13 -0.4(6)
C11 C12 C13 N2 -0.8(6)
C12 C13 N2 C8 -178.2(3)
C12 C13 N2 C9 1.6(5)
C14 C15 C16 C17 1.1(5)
C14 C19 C20 C21 31.2(4)
C14 C19 C20 N3 -147.7(2)
C15 C14 C19 C18 0.2(4)
C15 C14 C19 C20 177.1(2)
C15 C14 S1 C1 -16.0(2)
C15 C16 C17 C18 -1.0(5)
C16 C17 C18 C19 0.5(5)
C17 C18 C19 C14 -0.1(4)
C17 C18 C19 C20 -177.2(3)
C18 C19 C20 C21 -151.9(3)
C18 C19 C20 N3 29.2(3)
C19 C14 C15 C16 -0.7(4)
C19 C14 S1 C1 163.79(19)
C19 C20 C21 N4 -178.3(2)
C19 C20 N3 C22 178.4(2)
C20 C21 N4 C22 -0.3(2)
C20 C21 N4 C26 178.2(2)
C21 C20 N3 C22 -0.8(3)
C22 C23 C24 C25 -0.8(5)
C23 C22 N3 C20 -176.2(3)
C23 C22 N4 C21 177.0(2)
C23 C22 N4 C26 -1.6(3)
C23 C24 C25 C26 0.0(5)
C24 C25 C26 N4 -0.1(5)
C25 C26 N4 C21 -177.3(3)
C25 C26 N4 C22 0.9(4)
N1 C7 C8 N2 0.3(3)
N1 C9 C10 C11 177.6(3)
N1 C9 N2 C8 0.6(3)
N1 C9 N2 C13 -179.3(3)
N2 C9 C10 C11 -0.3(5)
N2 C9 N1 C7 -0.4(3)
N3 C20 C21 N4 0.7(3)
N3 C22 C23 C24 178.1(3)
N3 C22 N4 C21 -0.2(3)
N3 C22 N4 C26 -178.8(2)
N4 C22 C23 C24 1.5(4)
N4 C22 N3 C20 0.6(3)
S1 C1 C2 C3 -166.4(2)
S1 C1 C6 C5 164.59(17)
S1 C1 C6 C7 -15.2(3)
S1 C14 C15 C16 179.1(2)
S1 C14 C19 C18 -179.7(2)
S1 C14 C19 C20 -2.8(3)
